data_4124793
loop_
_publ_author_name
'McCusker, L.B.'
'Seff, K.'

_publ_section_title
;
 Cadmium(I) and dicadmium(I). Crystal structures of cadmium(II) exchanged
 zeolite A evacuated at 500 C and of its cadmium sorption complex
;
_journal_name_full 'Journal of the American Chemical Society'
_journal_page_first 5235
_journal_page_last 5239
_journal_volume 101
_journal_year 1979
_chemical_formula_sum 'Al12 Cd8 H6 O51 Si12'
_chemical_name_systematic 'Cd8 (Al12 Si12 O48) (H2 O)3'
_space_group_IT_number 221
_symmetry_space_group_name_Hall '-P 4 2 3'
_symmetry_space_group_name_H-M 'P m -3 m'
_cell_angle_alpha 90
_cell_angle_beta 90
_cell_angle_gamma 90
_cell_formula_units_Z 1
_cell_length_a 12.242
_cell_length_b 12.242
_cell_length_c 12.242
_cell_volume 1834.666
_citation_journal_id_ASTM JACSAT
_cod_data_source_file McCusker_JACSAT_1979_1783.cif
_cod_data_source_block H6Al12Cd8O51Si12
_cod_original_formula_sum 'H6 Al12 Cd8 O51 Si12'
_cod_database_code 4124793

loop_
_symmetry_equiv_pos_as_xyz
x,y,z
-y,x,z
-x,-y,z
y,-x,z
x,-y,-z
y,x,-z
-x,y,-z
-y,-x,-z
z,x,y
-x,z,y
-z,-x,y
x,-z,y
z,-x,-y
x,z,-y
-z,x,-y
-x,-z,-y
y,z,x
y,-z,-x
z,y,-x
-y,z,-x
-z,-y,-x
-y,-z,x
z,-y,x
-z,y,x
-x,-y,-z
y,-x,-z
x,y,-z
-y,x,-z
-x,y,z
-y,-x,z
x,-y,z
y,x,z
-z,-x,-y
x,-z,-y
z,x,-y
-x,z,-y
-z,x,y
-x,-z,y
z,-x,y
x,z,y
-y,-z,-x
-y,z,x
-z,-y,x
y,-z,x
z,y,x
y,z,-x
-z,y,-x
z,-y,-x

loop_
_atom_site_label
_atom_site_type_symbol
_atom_site_fract_x
_atom_site_fract_y
_atom_site_fract_z
_atom_site_occupancy
_atom_site_U_iso_or_equiv
Cd6 Cd+1 0.1312 0.1312 0.1312 0.125 0.0
Si1 Si+4 0 0.1834 0.3689 0.5 0.0
O1 O-2 0 0.2049 0.5 1 0.0
O4 O-2 0.2978 0.2978 0.2978 0.375 0.0
Al1 Al+3 0 0.1834 0.3689 0.5 0.0
O3 O-2 0.1128 0.1128 0.3314 1 0.0
Cd4 Cd+1 0.0715 0.4325 0.4325 0.0209 0.0
Cd5 Cd+1 0.047 0.0828 0.0828 0.0209 0.0
Cd2 Cd+1 0.1901 0.1901 0.1901 0.375 0.0
O2 O-2 0 0.2956 0.2956 1 0.0
Cd1 Cd+1 0.1537 0.1537 0.1537 0.25 0.0
Cd3 Cd+1 0.2263 0.2263 0.2263 0.125 0.0
